data_1562098
loop_
_publ_author_name
'Li, Cheng-Peng'
'Chen, Jing'
'Guo, Wei'
'Du, Miao'

_publ_section_title
;
 Anion-directed assembly and crystal transformation of Ag(I) coordination
 polymers with a versatile tripyridyltriazole ligand
 3,4-bis(2-pyridyl)-5-(4-pyridyl)-1,2,4-triazole
;
_journal_name_full 'Journal of Solid State Chemistry'
_journal_page_first 95
_journal_page_last 103
_journal_paper_doi 10.1016/j.jssc.2014.06.038
_journal_volume 223
_journal_year 2015
_chemical_formula_sum 'C17 H26 Ag2 F6 N6 O7 Si'
_chemical_formula_weight 784.27
_space_group_IT_number 2
_space_group_name_Hall '-P 1'
_space_group_name_H-M_alt 'P -1'
_symmetry_cell_setting triclinic
_symmetry_space_group_name_H-M 'P -1'
_atom_sites_solution_hydrogens geom
_atom_sites_solution_primary direct
_atom_sites_solution_secondary difmap
_cell_angle_alpha 79.8250(10)
_cell_angle_beta 83.8670(10)
_cell_angle_gamma 79.3390(10)
_cell_formula_units_Z 2
_cell_length_a 10.4638(8)
_cell_length_b 10.9965(9)
_cell_length_c 11.9148(10)
_cell_measurement_reflns_used 4504
_cell_measurement_temperature 296(2)
_cell_measurement_theta_max 0.00
_cell_measurement_theta_min 0.00
_cell_volume 1322.22(19)
_computing_cell_refinement 'Bruker SMART'
_computing_data_collection 'Bruker SMART'
_computing_data_reduction 'Bruker SAINT'
_computing_molecular_graphics 'Bruker SHELXTL'
_computing_publication_material 'Bruker SHELXTL'
_computing_structure_refinement 'SHELXL-97 (Sheldrick, 1997)'
_computing_structure_solution 'SHELXS-97 (Sheldrick, 1990)'
_diffrn_ambient_temperature 296(2)
_diffrn_measured_fraction_theta_full 0.989
_diffrn_measured_fraction_theta_max 0.989
_diffrn_measurement_device_type 'CCD area detector'
_diffrn_measurement_method 'phi and omega scans'
_diffrn_radiation_monochromator graphite
_diffrn_radiation_source 'fine-focus sealed tube'
_diffrn_radiation_type MoK\a
_diffrn_radiation_wavelength 0.71073
_diffrn_reflns_av_R_equivalents 0.0131
_diffrn_reflns_av_sigmaI/netI 0.0275
_diffrn_reflns_limit_h_max 11
_diffrn_reflns_limit_h_min -12
_diffrn_reflns_limit_k_max 8
_diffrn_reflns_limit_k_min -13
_diffrn_reflns_limit_l_max 14
_diffrn_reflns_limit_l_min -13
_diffrn_reflns_number 6489
_diffrn_reflns_theta_full 25.03
_diffrn_reflns_theta_max 25.03
_diffrn_reflns_theta_min 1.74
_exptl_absorpt_coefficient_mu 1.618
_exptl_absorpt_correction_T_max 1.000000
_exptl_absorpt_correction_T_min 0.350739
_exptl_absorpt_correction_type multi-scan
_exptl_absorpt_process_details SADABS
_exptl_crystal_colour COLORLESS
_exptl_crystal_density_diffrn 1.970
_exptl_crystal_density_method 'not measured'
_exptl_crystal_description BLOCK
_exptl_crystal_F_000 776
_exptl_crystal_size_max 0.28
_exptl_crystal_size_mid 0.22
_exptl_crystal_size_min 0.20
_refine_diff_density_max 1.023
_refine_diff_density_min -0.993
_refine_diff_density_rms 0.099
_refine_ls_extinction_method none
_refine_ls_goodness_of_fit_ref 1.049
_refine_ls_hydrogen_treatment constr
_refine_ls_matrix_type full
_refine_ls_number_parameters 352
_refine_ls_number_reflns 4621
_refine_ls_number_restraints 9
_refine_ls_restrained_S_all 1.079
_refine_ls_R_factor_all 0.0512
_refine_ls_R_factor_gt 0.0379
_refine_ls_shift/su_max 0.000
_refine_ls_shift/su_mean 0.000
_refine_ls_structure_factor_coef Fsqd
_refine_ls_weighting_details 'calc w=1/[\s^2^(Fo^2^)+(0.0520P)^2^+3.5459P] where P=(Fo^2^+2Fc^2^)/3'
_refine_ls_weighting_scheme calc
_refine_ls_wR_factor_gt 0.0950
_refine_ls_wR_factor_ref 0.1064
_reflns_number_gt 3757
_reflns_number_total 4621
_reflns_threshold_expression >2sigma(I)
_cod_data_source_file JSSC-2015-223-95.cif
_cod_data_source_block 1
_cod_depositor_comments
;
The following automatic conversions were performed:

data item '_exptl_absorpt_correction_type' value 'MULTI-SCAN' was
changed to 'multi-scan' in accordance with the built-in table derived
from the CIF Core dictionary named 'cif_core.dic' version 2.4.5 last
updated on 2014-11-21.

data item '_symmetry_cell_setting' value 'Triclinic' was changed to
'triclinic' in accordance with the built-in table derived from the
CIF Core dictionary named 'cif_core.dic' version 2.4.5 last updated
on 2014-11-21.

data item '_exptl_crystal_density_meas' value 'NONE' was changed to
'?' -- the value is perceived as not measured.

Automatic conversion script
Id: cif_fix_values 8369 2020-08-20 11:38:08Z andrius 
;
_cod_original_sg_symbol_H-M P-1
_cod_database_code 1562098

loop_
_symmetry_equiv_pos_as_xyz
'x, y, z'
'-x, -y, -z'

loop_
_atom_site_label
_atom_site_type_symbol
_atom_site_fract_x
_atom_site_fract_y
_atom_site_fract_z
_atom_site_U_iso_or_equiv
_atom_site_adp_type
_atom_site_occupancy
_atom_site_symmetry_multiplicity
_atom_site_calc_flag
_atom_site_refinement_flags
_atom_site_disorder_assembly
_atom_site_disorder_group
Ag1 Ag 0.15100(3) 0.22325(4) 0.46995(4) 0.04270(15) Uani 1 1 d . . .
Ag2 Ag 0.49110(4) 0.21164(4) 0.28570(3) 0.04104(14) Uani 1 1 d . . .
Si1 Si 0.24909(16) 0.43072(15) 0.84354(13) 0.0434(4) Uani 1 1 d . . .
F1 F 0.3799(5) 0.3968(5) 0.9175(5) 0.1043(18) Uani 1 1 d . . .
F2 F 0.3079(5) 0.5522(4) 0.7678(4) 0.0888(14) Uani 1 1 d . . .
F3 F 0.1179(5) 0.4665(5) 0.7670(4) 0.0927(15) Uani 1 1 d . . .
F4 F 0.1852(6) 0.3119(5) 0.9196(4) 0.0999(17) Uani 1 1 d . . .
F5 F 0.3192(5) 0.3403(5) 0.7491(4) 0.0941(15) Uani 1 1 d . . .
F6 F 0.1742(6) 0.5226(5) 0.9354(5) 0.1079(18) Uani 1 1 d . . .
O1 O 0.1067(11) 0.4295(7) 0.5425(8) 0.201(6) Uani 1 1 d D . .
H1A H 0.0489 0.4040 0.5838 0.302 Uiso 1 1 d RD . .
H1B H 0.0934 0.4836 0.4882 0.302 Uiso 1 1 d RD . .
O2 O 0.2401(5) 0.3186(5) 0.2923(4) 0.0655(13) Uani 1 1 d . . .
H2A H 0.1798 0.3119 0.2524 0.098 Uiso 1 1 d R . .
H2B H 0.2417 0.3912 0.3070 0.098 Uiso 1 1 d R . .
O3 O 0.5201(6) 0.3523(5) 0.1118(4) 0.0869(18) Uani 1 1 d . . .
H3A H 0.4600 0.4011 0.1437 0.130 Uiso 1 1 d R . .
H3B H 0.5784 0.3859 0.0688 0.130 Uiso 1 1 d R . .
O4 O 0.1164(6) 0.6570(6) 0.1122(6) 0.106(2) Uani 1 1 d . . .
H4A H 0.1690 0.6283 0.0598 0.159 Uiso 1 1 d R . .
H4B H 0.1072 0.6074 0.1748 0.159 Uiso 1 1 d R . .
O5 O 0.5234(8) 0.4437(9) 0.6055(6) 0.146(3) Uani 1 1 d D . .
H5A H 0.5230 0.3770 0.6456 0.220 Uiso 1 1 d RD . .
H5B H 0.5357 0.5036 0.6312 0.220 Uiso 1 1 d RD . .
O6 O 0.2337(9) 0.5708(9) 0.3180(7) 0.152(3) Uani 1 1 d D . .
H6A H 0.2002 0.6431 0.3096 0.228 Uiso 1 1 d RD . .
H6B H 0.2584 0.5327 0.3789 0.228 Uiso 1 1 d RD . .
O7 O 0.0695(5) 0.3150(5) 0.1401(4) 0.0733(14) Uani 1 1 d . . .
H7A H 0.1052 0.3152 0.0726 0.110 Uiso 1 1 d R . .
H7B H 0.0121 0.3782 0.1515 0.110 Uiso 1 1 d R . .
N1 N 0.2894(4) -0.0831(4) 0.7552(3) 0.0336(9) Uani 1 1 d . . .
N2 N 0.3469(3) 0.1447(4) 0.5373(3) 0.0275(8) Uani 1 1 d . . .
N3 N 0.4632(3) 0.1766(4) 0.4845(3) 0.0268(8) Uani 1 1 d . . .
N4 N 0.4930(3) 0.0938(4) 0.6634(3) 0.0249(8) Uani 1 1 d . . .
N5 N 0.9474(4) 0.1897(4) 0.4909(3) 0.0331(9) Uani 1 1 d . . .
N6 N 0.5814(4) -0.0625(4) 0.8072(3) 0.0345(9) Uani 1 1 d . . .
C1 C 0.1952(5) -0.1346(5) 0.8206(4) 0.0409(12) Uani 1 1 d . . .
H1 H 0.2086 -0.2212 0.8422 0.049 Uiso 1 1 calc R . .
C2 C 0.0786(5) -0.0656(6) 0.8579(5) 0.0443(14) Uani 1 1 d . . .
H2 H 0.0152 -0.1055 0.9025 0.053 Uiso 1 1 calc R . .
C3 C 0.0584(5) 0.0620(6) 0.8279(4) 0.0401(13) Uani 1 1 d . . .
H3 H -0.0183 0.1103 0.8532 0.048 Uiso 1 1 calc R . .
C4 C 0.1529(5) 0.1181(5) 0.7600(4) 0.0341(11) Uani 1 1 d . . .
H4 H 0.1415 0.2046 0.7378 0.041 Uiso 1 1 calc R . .
C5 C 0.2660(4) 0.0414(5) 0.7255(4) 0.0285(10) Uani 1 1 d . . .
C6 C 0.3663(4) 0.0955(4) 0.6443(4) 0.0250(9) Uani 1 1 d . . .
C7 C 0.5496(4) 0.1451(4) 0.5609(4) 0.0247(9) Uani 1 1 d . . .
C8 C 0.6871(4) 0.1596(4) 0.5386(4) 0.0251(9) Uani 1 1 d . . .
C9 C 0.7853(4) 0.0786(5) 0.5974(4) 0.0303(10) Uani 1 1 d . . .
H9 H 0.7655 0.0130 0.6533 0.036 Uiso 1 1 calc R . .
C10 C 0.9125(4) 0.0972(5) 0.5713(4) 0.0324(11) Uani 1 1 d . . .
H10 H 0.9774 0.0430 0.6114 0.039 Uiso 1 1 calc R . .
C11 C 0.8521(5) 0.2657(5) 0.4335(4) 0.0327(11) Uani 1 1 d . . .
H11 H 0.8747 0.3289 0.3760 0.039 Uiso 1 1 calc R . .
C12 C 0.7223(4) 0.2549(4) 0.4552(4) 0.0289(10) Uani 1 1 d . . .
H12 H 0.6591 0.3109 0.4144 0.035 Uiso 1 1 calc R . .
C13 C 0.5522(4) 0.0601(5) 0.7715(4) 0.0264(10) Uani 1 1 d . . .
C14 C 0.5775(5) 0.1516(5) 0.8247(4) 0.0380(12) Uani 1 1 d . . .
H14 H 0.5521 0.2361 0.7964 0.046 Uiso 1 1 calc R . .
C15 C 0.6439(6) 0.1127(6) 0.9242(5) 0.0502(15) Uani 1 1 d . . .
H15 H 0.6650 0.1713 0.9635 0.060 Uiso 1 1 calc R . .
C16 C 0.6773(5) -0.0131(6) 0.9629(5) 0.0460(14) Uani 1 1 d . . .
H16 H 0.7222 -0.0409 1.0285 0.055 Uiso 1 1 calc R . .
C17 C 0.6438(5) -0.0976(6) 0.9041(4) 0.0413(13) Uani 1 1 d . . .
H17 H 0.6651 -0.1826 0.9321 0.050 Uiso 1 1 calc R . .

loop_
_atom_site_aniso_label
_atom_site_aniso_U_11
_atom_site_aniso_U_22
_atom_site_aniso_U_33
_atom_site_aniso_U_23
_atom_site_aniso_U_13
_atom_site_aniso_U_12
Ag1 0.0190(2) 0.0634(3) 0.0451(3) -0.0030(2) -0.00589(16) -0.00915(17)
Ag2 0.0435(3) 0.0511(3) 0.0291(2) -0.00356(17) -0.00395(17) -0.01156(19)
Si1 0.0498(9) 0.0421(9) 0.0374(8) -0.0036(7) -0.0101(7) -0.0045(7)
F1 0.105(4) 0.096(4) 0.118(4) -0.018(3) -0.073(3) 0.002(3)
F2 0.115(4) 0.081(3) 0.075(3) 0.009(2) -0.013(3) -0.045(3)
F3 0.070(3) 0.114(4) 0.091(3) -0.001(3) -0.036(2) -0.006(3)
F4 0.158(5) 0.088(3) 0.064(3) 0.005(2) -0.014(3) -0.059(3)
F5 0.086(3) 0.107(4) 0.101(4) -0.060(3) 0.006(3) -0.012(3)
F6 0.118(4) 0.110(4) 0.102(4) -0.060(3) 0.020(3) -0.010(3)
O1 0.349(15) 0.089(5) 0.179(8) -0.080(6) -0.165(9) 0.067(7)
O2 0.063(3) 0.076(3) 0.050(3) 0.003(2) 0.000(2) -0.006(2)
O3 0.115(5) 0.084(4) 0.069(3) 0.024(3) -0.030(3) -0.056(3)
O4 0.103(5) 0.104(5) 0.127(5) -0.060(4) -0.005(4) -0.024(4)
O5 0.125(6) 0.179(8) 0.098(5) -0.003(5) 0.043(5) 0.022(6)
O6 0.175(8) 0.205(9) 0.107(6) -0.048(6) 0.014(5) -0.106(7)
O7 0.069(3) 0.078(3) 0.064(3) 0.004(3) -0.004(2) -0.007(3)
N1 0.031(2) 0.039(2) 0.031(2) -0.0024(18) 0.0016(17) -0.0096(18)
N2 0.0165(18) 0.039(2) 0.027(2) -0.0012(17) -0.0022(15) -0.0080(16)
N3 0.0178(18) 0.039(2) 0.0230(19) -0.0009(17) -0.0022(15) -0.0076(16)
N4 0.0205(18) 0.034(2) 0.0205(18) -0.0014(16) -0.0049(14) -0.0072(16)
N5 0.0191(19) 0.043(2) 0.037(2) -0.0074(19) -0.0034(16) -0.0048(17)
N6 0.036(2) 0.042(2) 0.026(2) 0.0004(18) -0.0100(17) -0.0076(19)
C1 0.043(3) 0.041(3) 0.039(3) -0.001(2) 0.005(2) -0.017(2)
C2 0.035(3) 0.066(4) 0.035(3) -0.006(3) 0.007(2) -0.025(3)
C3 0.025(3) 0.062(4) 0.034(3) -0.012(3) 0.003(2) -0.008(2)
C4 0.026(2) 0.046(3) 0.030(3) -0.005(2) -0.002(2) -0.006(2)
C5 0.022(2) 0.042(3) 0.024(2) -0.005(2) -0.0029(18) -0.010(2)
C6 0.016(2) 0.035(3) 0.024(2) -0.0026(19) -0.0026(17) -0.0068(18)
C7 0.021(2) 0.031(2) 0.023(2) -0.0054(19) -0.0041(17) -0.0044(18)
C8 0.021(2) 0.031(2) 0.023(2) -0.0047(18) -0.0013(17) -0.0048(18)
C9 0.026(2) 0.035(3) 0.029(2) -0.003(2) -0.0048(19) -0.004(2)
C10 0.021(2) 0.043(3) 0.032(3) -0.006(2) -0.0051(19) 0.000(2)
C11 0.025(2) 0.038(3) 0.035(3) -0.001(2) -0.001(2) -0.011(2)
C12 0.021(2) 0.035(3) 0.029(2) 0.000(2) -0.0056(18) -0.0020(19)
C13 0.018(2) 0.039(3) 0.022(2) -0.0032(19) -0.0039(17) -0.0053(19)
C14 0.038(3) 0.042(3) 0.035(3) -0.007(2) -0.011(2) -0.004(2)
C15 0.054(4) 0.066(4) 0.039(3) -0.017(3) -0.016(3) -0.014(3)
C16 0.044(3) 0.066(4) 0.029(3) -0.002(3) -0.018(2) -0.007(3)
C17 0.037(3) 0.050(3) 0.034(3) 0.005(2) -0.012(2) -0.007(2)

loop_
_atom_type_symbol
_atom_type_description
_atom_type_scat_dispersion_real
_atom_type_scat_dispersion_imag
_atom_type_scat_source
C C 0.0033 0.0016 'International Tables Vol C Tables 4.2.6.8 and 6.1.1.4'
H H 0.0000 0.0000 'International Tables Vol C Tables 4.2.6.8 and 6.1.1.4'
N N 0.0061 0.0033 'International Tables Vol C Tables 4.2.6.8 and 6.1.1.4'
O O 0.0106 0.0060 'International Tables Vol C Tables 4.2.6.8 and 6.1.1.4'
F F 0.0171 0.0103 'International Tables Vol C Tables 4.2.6.8 and 6.1.1.4'
Si Si 0.0817 0.0704 'International Tables Vol C Tables 4.2.6.8 and 6.1.1.4'
Ag Ag -0.8971 1.1015 'International Tables Vol C Tables 4.2.6.8 and 6.1.1.4'

loop_
_geom_angle_atom_site_label_1
_geom_angle_atom_site_label_2
_geom_angle_atom_site_label_3
_geom_angle
_geom_angle_site_symmetry_1
_geom_angle_site_symmetry_3
N5 Ag1 N2 141.17(14) 1_455 .
N5 Ag1 O2 120.91(16) 1_455 .
N2 Ag1 O2 93.86(15) . .
N5 Ag1 O1 96.8(3) 1_455 .
N2 Ag1 O1 99.6(2) . .
O2 Ag1 O1 90.8(3) . .
N3 Ag2 O3 149.22(18) . .
N3 Ag2 N6 115.38(13) . 2_656
O3 Ag2 N6 93.53(16) . 2_656
N3 Ag2 N1 103.15(13) . 2_656
O3 Ag2 N1 90.40(19) . 2_656
N6 Ag2 N1 82.34(14) 2_656 2_656
F2 Si1 F5 91.0(3) . .
F2 Si1 F1 89.2(3) . .
F5 Si1 F1 92.0(3) . .
F2 Si1 F6 89.0(3) . .
F5 Si1 F6 177.9(3) . .
F1 Si1 F6 90.1(3) . .
F2 Si1 F4 178.1(3) . .
F5 Si1 F4 90.3(3) . .
F1 Si1 F4 92.2(3) . .
F6 Si1 F4 89.7(3) . .
F2 Si1 F3 89.9(3) . .
F5 Si1 F3 87.7(3) . .
F1 Si1 F3 179.1(3) . .
F6 Si1 F3 90.2(3) . .
F4 Si1 F3 88.7(3) . .
Ag1 O1 H1A 87.6 . .
Ag1 O1 H1B 107.2 . .
H1A O1 H1B 122.3 . .
Ag1 O2 H2A 96.9 . .
Ag1 O2 H2B 100.7 . .
H2A O2 H2B 117.0 . .
Ag2 O3 H3A 83.3 . .
Ag2 O3 H3B 141.6 . .
H3A O3 H3B 116.9 . .
H4A O4 H4B 116.9 . .
H5A O5 H5B 120.9 . .
H6A O6 H6B 122.7 . .
H7A O7 H7B 116.8 . .
C5 N1 C1 116.4(4) . .
C5 N1 Ag2 122.1(3) . 2_656
C1 N1 Ag2 121.0(4) . 2_656
C6 N2 N3 108.0(3) . .
C6 N2 Ag1 125.0(3) . .
N3 N2 Ag1 124.0(3) . .
C7 N3 N2 107.3(3) . .
C7 N3 Ag2 130.4(3) . .
N2 N3 Ag2 119.1(3) . .
C6 N4 C7 105.5(3) . .
C6 N4 C13 127.6(4) . .
C7 N4 C13 126.5(4) . .
C11 N5 C10 117.1(4) . .
C11 N5 Ag1 122.6(3) . 1_655
C10 N5 Ag1 120.0(3) . 1_655
C13 N6 C17 116.2(4) . .
C13 N6 Ag2 121.6(3) . 2_656
C17 N6 Ag2 121.9(4) . 2_656
N1 C1 C2 123.4(5) . .
N1 C1 H1 118.3 . .
C2 C1 H1 118.3 . .
C3 C2 C1 118.8(5) . .
C3 C2 H2 120.6 . .
C1 C2 H2 120.6 . .
C2 C3 C4 119.3(5) . .
C2 C3 H3 120.4 . .
C4 C3 H3 120.4 . .
C3 C4 C5 117.9(5) . .
C3 C4 H4 121.1 . .
C5 C4 H4 121.1 . .
N1 C5 C4 124.2(4) . .
N1 C5 C6 115.5(4) . .
C4 C5 C6 120.2(4) . .
N2 C6 N4 109.4(4) . .
N2 C6 C5 123.5(4) . .
N4 C6 C5 127.0(4) . .
N3 C7 N4 109.8(4) . .
N3 C7 C8 124.7(4) . .
N4 C7 C8 125.5(4) . .
C12 C8 C9 118.1(4) . .
C12 C8 C7 119.8(4) . .
C9 C8 C7 122.1(4) . .
C10 C9 C8 118.9(4) . .
C10 C9 H9 120.5 . .
C8 C9 H9 120.5 . .
N5 C10 C9 123.4(4) . .
N5 C10 H10 118.3 . .
C9 C10 H10 118.3 . .
N5 C11 C12 123.3(4) . .
N5 C11 H11 118.4 . .
C12 C11 H11 118.4 . .
C11 C12 C8 119.2(4) . .
C11 C12 H12 120.4 . .
C8 C12 H12 120.4 . .
N6 C13 C14 125.9(4) . .
N6 C13 N4 114.4(4) . .
C14 C13 N4 119.6(4) . .
C13 C14 C15 116.8(5) . .
C13 C14 H14 121.6 . .
C15 C14 H14 121.6 . .
C16 C15 C14 119.1(5) . .
C16 C15 H15 120.5 . .
C14 C15 H15 120.5 . .
C15 C16 C17 119.3(5) . .
C15 C16 H16 120.3 . .
C17 C16 H16 120.3 . .
N6 C17 C16 122.8(5) . .
N6 C17 H17 118.6 . .
C16 C17 H17 118.6 . .

loop_
_geom_bond_atom_site_label_1
_geom_bond_atom_site_label_2
_geom_bond_distance
_geom_bond_site_symmetry_2
Ag1 N5 2.209(4) 1_455
Ag1 N2 2.246(4) .
Ag1 O2 2.367(4) .
Ag1 O1 2.515(6) .
Ag2 N3 2.327(4) .
Ag2 O3 2.384(5) .
Ag2 N6 2.403(4) 2_656
Ag2 N1 2.513(4) 2_656
Si1 F2 1.654(4) .
Si1 F5 1.656(5) .
Si1 F1 1.656(4) .
Si1 F6 1.657(5) .
Si1 F4 1.658(5) .
Si1 F3 1.677(4) .
O1 H1A 0.7981 .
O1 H1B 0.8023 .
O2 H2A 0.8502 .
O2 H2B 0.8501 .
O3 H3A 0.8508 .
O3 H3B 0.8499 .
O4 H4A 0.8501 .
O4 H4B 0.8504 .
O5 H5A 0.8011 .
O5 H5B 0.8094 .
O6 H6A 0.8007 .
O6 H6B 0.8132 .
O7 H7A 0.8500 .
O7 H7B 0.8501 .
N1 C5 1.335(6) .
N1 C1 1.336(6) .
N1 Ag2 2.513(4) 2_656
N2 C6 1.315(6) .
N2 N3 1.385(5) .
N3 C7 1.309(6) .
N4 C6 1.365(5) .
N4 C7 1.374(6) .
N4 C13 1.449(5) .
N5 C11 1.340(6) .
N5 C10 1.343(6) .
N5 Ag1 2.209(4) 1_655
N6 C13 1.328(6) .
N6 C17 1.348(6) .
N6 Ag2 2.403(4) 2_656
C1 C2 1.387(8) .
C1 H1 0.9300 .
C2 C3 1.367(8) .
C2 H2 0.9300 .
C3 C4 1.376(7) .
C3 H3 0.9300 .
C4 C5 1.389(7) .
C4 H4 0.9300 .
C5 C6 1.484(6) .
C7 C8 1.467(6) .
C8 C12 1.384(6) .
C8 C9 1.391(6) .
C9 C10 1.378(7) .
C9 H9 0.9300 .
C10 H10 0.9300 .
C11 C12 1.379(6) .
C11 H11 0.9300 .
C12 H12 0.9300 .
C13 C14 1.358(7) .
C14 C15 1.399(7) .
C14 H14 0.9300 .
C15 C16 1.371(9) .
C15 H15 0.9300 .
C16 C17 1.371(8) .
C16 H16 0.9300 .
C17 H17 0.9300 .

loop_
_geom_torsion_atom_site_label_1
_geom_torsion_atom_site_label_2
_geom_torsion_atom_site_label_3
_geom_torsion_atom_site_label_4
_geom_torsion
_geom_torsion_site_symmetry_1
_geom_torsion_site_symmetry_2
_geom_torsion_site_symmetry_3
_geom_torsion_site_symmetry_4
N5 Ag1 N2 C6 -37.0(5) 1_455 . . .
O2 Ag1 N2 C6 168.2(4) . . . .
O1 Ag1 N2 C6 76.7(5) . . . .
N5 Ag1 N2 N3 165.1(3) 1_455 . . .
O2 Ag1 N2 N3 10.3(4) . . . .
O1 Ag1 N2 N3 -81.1(4) . . . .
C6 N2 N3 C7 0.4(5) . . . .
Ag1 N2 N3 C7 161.4(3) . . . .
C6 N2 N3 Ag2 162.2(3) . . . .
Ag1 N2 N3 Ag2 -36.7(4) . . . .
O3 Ag2 N3 C7 -88.4(5) . . . .
N6 Ag2 N3 C7 113.2(4) 2_656 . . .
N1 Ag2 N3 C7 25.6(4) 2_656 . . .
O3 Ag2 N3 N2 114.6(4) . . . .
N6 Ag2 N3 N2 -43.8(4) 2_656 . . .
N1 Ag2 N3 N2 -131.5(3) 2_656 . . .
C5 N1 C1 C2 -0.4(8) . . . .
Ag2 N1 C1 C2 171.5(4) 2_656 . . .
N1 C1 C2 C3 -0.8(8) . . . .
C1 C2 C3 C4 1.3(8) . . . .
C2 C3 C4 C5 -0.5(7) . . . .
C1 N1 C5 C4 1.3(7) . . . .
Ag2 N1 C5 C4 -170.6(3) 2_656 . . .
C1 N1 C5 C6 -174.5(4) . . . .
Ag2 N1 C5 C6 13.6(5) 2_656 . . .
C3 C4 C5 N1 -0.8(7) . . . .
C3 C4 C5 C6 174.8(4) . . . .
N3 N2 C6 N4 -0.2(5) . . . .
Ag1 N2 C6 N4 -161.0(3) . . . .
N3 N2 C6 C5 -175.4(4) . . . .
Ag1 N2 C6 C5 23.8(6) . . . .
C7 N4 C6 N2 0.0(5) . . . .
C13 N4 C6 N2 172.9(4) . . . .
C7 N4 C6 C5 175.0(4) . . . .
C13 N4 C6 C5 -12.1(8) . . . .
N1 C5 C6 N2 109.8(5) . . . .
C4 C5 C6 N2 -66.2(6) . . . .
N1 C5 C6 N4 -64.5(6) . . . .
C4 C5 C6 N4 119.5(5) . . . .
N2 N3 C7 N4 -0.4(5) . . . .
Ag2 N3 C7 N4 -159.5(3) . . . .
N2 N3 C7 C8 178.0(4) . . . .
Ag2 N3 C7 C8 18.9(7) . . . .
C6 N4 C7 N3 0.3(5) . . . .
C13 N4 C7 N3 -172.7(4) . . . .
C6 N4 C7 C8 -178.1(4) . . . .
C13 N4 C7 C8 8.9(7) . . . .
N3 C7 C8 C12 29.4(7) . . . .
N4 C7 C8 C12 -152.5(5) . . . .
N3 C7 C8 C9 -149.3(5) . . . .
N4 C7 C8 C9 28.8(7) . . . .
C12 C8 C9 C10 0.7(7) . . . .
C7 C8 C9 C10 179.5(4) . . . .
C11 N5 C10 C9 -0.7(7) . . . .
Ag1 N5 C10 C9 173.2(4) 1_655 . . .
C8 C9 C10 N5 -0.5(7) . . . .
C10 N5 C11 C12 1.7(7) . . . .
Ag1 N5 C11 C12 -172.0(4) 1_655 . . .
N5 C11 C12 C8 -1.5(8) . . . .
C9 C8 C12 C11 0.2(7) . . . .
C7 C8 C12 C11 -178.6(4) . . . .
C17 N6 C13 C14 -1.2(7) . . . .
Ag2 N6 C13 C14 173.2(4) 2_656 . . .
C17 N6 C13 N4 176.1(4) . . . .
Ag2 N6 C13 N4 -9.5(5) 2_656 . . .
C6 N4 C13 N6 79.0(6) . . . .
C7 N4 C13 N6 -109.5(5) . . . .
C6 N4 C13 C14 -103.5(6) . . . .
C7 N4 C13 C14 67.9(6) . . . .
N6 C13 C14 C15 2.0(8) . . . .
N4 C13 C14 C15 -175.2(5) . . . .
C13 C14 C15 C16 -1.0(8) . . . .
C14 C15 C16 C17 -0.7(9) . . . .
C13 N6 C17 C16 -0.6(8) . . . .
Ag2 N6 C17 C16 -175.0(4) 2_656 . . .
C15 C16 C17 N6 1.5(9) . . . .
